data_7244170
loop_
_publ_author_name
'Bi, Hao-Xue'
'Yin, Xiao-Yu'
'Zhang, Xiu-Juan'
'Ma, Yuan-Yuan'
'Han, Zhan-Gang'

_publ_section_title
;
 Efficient visible-light-driven reduction of hexavalent chromium catalyzed
 by conjugated organic species modified hourglass-type phosphomolybdate
 hybrids
;
_journal_issue 5
_journal_name_full CrystEngComm
_journal_page_first 1002
_journal_page_last 1009
_journal_paper_doi 10.1039/D1CE01467F
_journal_volume 24
_journal_year 2022
_chemical_formula_moiety 'Mo12 Na2 O70 P8 Zn2, 2(C12 H13 N2), 2(C20 H14 N2)'
_chemical_formula_sum 'C64 H60 K2 Mo12 N8 Na2 O69 P8 Zn'
_chemical_formula_weight 3633.79
_space_group_crystal_system triclinic
_space_group_IT_number 2
_space_group_name_Hall '-P 1'
_space_group_name_H-M_alt 'P -1'
_atom_sites_solution_hydrogens mixed
_atom_sites_solution_primary iterative
_audit_creation_date 2020-11-11
_audit_creation_method
;
Olex2 1.2
(compiled 2018.05.29 svn.r3508 for OlexSys, GUI svn.r5506)
;
_audit_update_record
;
2021-04-09 deposited with the CCDC.	2021-12-15 downloaded from the CCDC.
;
_cell_angle_alpha 75.738(3)
_cell_angle_beta 80.286(3)
_cell_angle_gamma 89.388(3)
_cell_formula_units_Z 1
_cell_length_a 12.079(2)
_cell_length_b 13.620(2)
_cell_length_c 17.023(3)
_cell_measurement_reflns_used 7466
_cell_measurement_temperature 296(2)
_cell_measurement_theta_max 28.20
_cell_measurement_theta_min 2.22
_cell_volume 2673.9(8)
_computing_cell_refinement 'SAINT v7.68A (Bruker, 2009)'
_computing_data_reduction 'SAINT v7.68A (Bruker, 2009)'
_computing_molecular_graphics 'Olex2 (Dolomanov et al., 2009)'
_computing_publication_material 'Olex2 (Dolomanov et al., 2009)'
_computing_structure_refinement 'ShelXL (Sheldrick, 2015)'
_computing_structure_solution 'olex2.solve (Bourhis et al., 2015)'
_diffrn_ambient_temperature 296.15
_diffrn_detector 'CCD area detector'
_diffrn_detector_area_resol_mean 7.9
_diffrn_detector_type 'Bruker SMART CCD 1K area detector'
_diffrn_measured_fraction_theta_full 0.978
_diffrn_measured_fraction_theta_max 0.895
_diffrn_measurement_device 'three-circle diffractometer'
_diffrn_measurement_device_type 'Bruker SMART CCD 1K area detector'
_diffrn_measurement_method '\w scans'
_diffrn_radiation_monochromator graphite
_diffrn_radiation_probe x-ray
_diffrn_radiation_type MoK\a
_diffrn_radiation_wavelength 0.71073
_diffrn_reflns_av_R_equivalents 0.0269
_diffrn_reflns_av_unetI/netI 0.0657
_diffrn_reflns_Laue_measured_fraction_full 0.978
_diffrn_reflns_Laue_measured_fraction_max 0.895
_diffrn_reflns_limit_h_max 16
_diffrn_reflns_limit_h_min -14
_diffrn_reflns_limit_k_max 18
_diffrn_reflns_limit_k_min -8
_diffrn_reflns_limit_l_max 22
_diffrn_reflns_limit_l_min -21
_diffrn_reflns_number 15654
_diffrn_reflns_point_group_measured_fraction_full 0.978
_diffrn_reflns_point_group_measured_fraction_max 0.895
_diffrn_reflns_theta_full 25.242
_diffrn_reflns_theta_max 28.207
_diffrn_reflns_theta_min 1.543
_diffrn_source 'sealed X-ray tube'
_diffrn_source_target Mo
_diffrn_standards_number 0
_exptl_absorpt_coefficient_mu 1.894
_exptl_absorpt_correction_T_max 0.7457
_exptl_absorpt_correction_T_min 0.5479
_exptl_absorpt_correction_type none
_exptl_absorpt_process_details
;
SADABS-2008/1 (Bruker,2008) was used for absorption correction.
wR2(int) was 0.0984 before and 0.0411 after correction.
The Ratio of minimum to maximum transmission is 0.7347.
The \l/2 correction factor is 0.0015.
;
_exptl_crystal_colour 'clear dark brown'
_exptl_crystal_colour_lustre clear
_exptl_crystal_colour_modifier dark
_exptl_crystal_colour_primary brown
_exptl_crystal_density_diffrn 2.257
_exptl_crystal_description block
_exptl_crystal_F_000 1766
_exptl_crystal_size_max 0.2
_exptl_crystal_size_mid 0.18
_exptl_crystal_size_min 0.16
_refine_diff_density_max 2.274
_refine_diff_density_min -2.438
_refine_diff_density_rms 0.224
_refine_ls_extinction_method none
_refine_ls_goodness_of_fit_ref 1.038
_refine_ls_hydrogen_treatment constr
_refine_ls_matrix_type full
_refine_ls_number_parameters 755
_refine_ls_number_reflns 11790
_refine_ls_number_restraints 840
_refine_ls_restrained_S_all 1.009
_refine_ls_R_factor_all 0.0944
_refine_ls_R_factor_gt 0.0601
_refine_ls_shift/su_max 0.001
_refine_ls_shift/su_mean 0.000
_refine_ls_structure_factor_coef Fsqd
_refine_ls_weighting_details 'w=1/[\s^2^(Fo^2^)+(0.0688P)^2^+31.6457P] where P=(Fo^2^+2Fc^2^)/3'
_refine_ls_weighting_scheme calc
_refine_ls_wR_factor_gt 0.1444
_refine_ls_wR_factor_ref 0.1727
_reflns_Friedel_coverage 0.000
_reflns_number_gt 8479
_reflns_number_total 11790
_reflns_threshold_expression 'I > 2\s(I)'
_cod_data_source_file d1ce01467f2.cif
_cod_data_source_block 1_sq
_cod_depositor_comments 'Adding full bibliography for 7244167--7244170.cif.'
_cod_original_cell_volume 2674.0(8)
_cod_database_code 7244170
_shelx_shelxl_version_number 2018/3
_shelx_space_group_comment
;
The symmetry employed for this shelxl refinement is uniquely defined
by the following loop, which should always be used as a source of
symmetry information in preference to the above space-group names.
They are only intended as comments.
;
_shelx_estimated_absorpt_t_max 0.751
_shelx_estimated_absorpt_t_min 0.703
_olex2_refinement_description
;
1. Fixed Uiso
 At 1.2 times of:
  All C(H) groups, All N(H) groups, All N(H,H) groups, All N(H,H,H) groups
 At 1.5 times of:
  All C(H,H,H) groups
2. Uiso/Uaniso restraints and constraints
C4 \\sim C6 \\sim C9 \\sim C10 \\sim C11 \\sim C12 \\sim C14 \\sim C15 \\sim
C17 \\sim C19 \\sim C20 \\sim C21 \\sim C22 \\sim C23 \\sim C24 \\sim C25 \\sim
C26 \\sim C27 \\sim C28 \\sim C29 \\sim C30 \\sim C31 \\sim C32 \\sim C33 \\sim
C34 \\sim C35 \\sim C36 \\sim C37 \\sim C38 \\sim C40 \\sim N1 \\sim N2 \\sim
N3 \\sim N4: within 3.8A with sigma of 0.04 and sigma for terminal atoms of 0.02
Uanis(C1) \\sim Ueq: with sigma of 0.01 and sigma for terminal atoms of 0.02
Uanis(C2) \\sim Ueq: with sigma of 0.01 and sigma for terminal atoms of 0.02
Uanis(O7W) \\sim Ueq: with sigma of 0.01 and sigma for terminal atoms of 0.02
3. Others
 Fixed Sof: Zn2(0.25) Zn2A(0.25)
4.a Rotating group:
 N3(H3A,H3B)
4.b :
 C1(C40,C36,C35,N4,C34)
4.c Aromatic/amide H refined with riding coordinates:
 C6(H6), N2(H2), C10(H10), C11(H11), C15(H15), C17(H17), C20(H20), C21(H21),
 C22(H22), C23(H23), C25(H25), C27(H27), C28(H28), C31(H31), C33(H33), C37(H37),
  C38(H38), C1(H1), C40(H40)
4.d Idealised Me refined as rotating group:
 N1(H1A,H1B,H1C), C32(H32A,H32B,H32C)
;
_olex2_submission_special_instructions 'No special instructions were received'

loop_
_space_group_symop_operation_xyz
'x, y, z'
'-x, -y, -z'

loop_
_atom_site_label
_atom_site_type_symbol
_atom_site_fract_x
_atom_site_fract_y
_atom_site_fract_z
_atom_site_U_iso_or_equiv
_atom_site_adp_type
_atom_site_occupancy
_atom_site_site_symmetry_order
_atom_site_calc_flag
_atom_site_refinement_flags_posn
_atom_site_refinement_flags_adp
_atom_site_refinement_flags_occupancy
_atom_site_disorder_assembly
_atom_site_disorder_group
Mo1 Mo 0.41966(6) 0.86888(6) 0.33913(4) 0.02339(16) Uani 1 1 d . . . . .
Mo2 Mo 0.63333(6) 0.85405(5) 0.34297(4) 0.02236(16) Uani 1 1 d . . . . .
Mo3 Mo 0.27248(6) 1.19515(5) 0.46626(4) 0.02248(16) Uani 1 1 d . . . . .
Mo4 Mo 0.70117(6) 1.19419(6) 0.33752(4) 0.02474(17) Uani 1 1 d . . . . .
Mo5 Mo 0.41432(6) 1.21730(6) 0.33070(4) 0.02594(17) Uani 1 1 d . . . . .
Mo6 Mo 0.77160(6) 1.15456(6) 0.47705(5) 0.02538(17) Uani 1 1 d . . . . .
Zn1 Zn 0.500000 1.000000 0.500000 0.0343(3) Uani 1 2 d S T P . .
P1 P 0.47204(17) 0.71136(15) 0.51801(12) 0.0205(4) Uani 1 1 d . . . . .
P2 P 0.1986(2) 1.33689(18) 0.59921(16) 0.0320(5) Uani 1 1 d . . . . .
P3 P 0.81569(19) 1.27603(19) 0.61724(16) 0.0318(5) Uani 1 1 d . . . . .
P4 P 0.6035(2) 1.3855(2) 0.20419(16) 0.0391(6) Uani 1 1 d . . . . .
O6 O 0.5206(4) 0.9399(4) 0.3881(3) 0.0221(11) Uani 1 1 d . . . . .
O7 O 0.3922(5) 1.1077(4) 0.4330(3) 0.0233(12) Uani 1 1 d . . . . .
O8 O 0.2586(5) 1.0968(4) 0.5866(3) 0.0229(11) Uani 1 1 d . . . . .
O9 O 0.5621(5) 1.1446(5) 0.2969(3) 0.0272(12) Uani 1 1 d . . . . .
O10 O 0.5921(4) 0.7541(4) 0.4738(3) 0.0219(11) Uani 1 1 d . . . . .
O11 O 0.2883(5) 0.9358(4) 0.4037(4) 0.0277(13) Uani 1 1 d . . . . .
O12 O 0.6558(5) 1.0845(4) 0.4390(4) 0.0262(12) Uani 1 1 d . . . . .
O13 O 0.3220(5) 1.3131(5) 0.3774(4) 0.0319(14) Uani 1 1 d . . . . .
O14 O 0.6155(5) 1.2292(4) 0.5296(3) 0.0234(12) Uani 1 1 d . . . . .
O17 O 0.7822(5) 1.2754(5) 0.3886(4) 0.0322(14) Uani 1 1 d . . . . .
O18 O 0.1815(5) 1.2929(5) 0.5273(4) 0.0304(13) Uani 1 1 d . . . . .
O19 O 0.5256(5) 0.7649(5) 0.3208(4) 0.0287(13) Uani 1 1 d . . . . .
O20 O 0.4860(5) 1.3401(5) 0.2406(4) 0.0404(16) Uani 1 1 d . . . . .
O21 O 0.2956(5) 0.7708(5) 0.3306(4) 0.0314(14) Uani 1 1 d . . . . .
O22 O 0.8863(5) 1.0878(5) 0.4581(4) 0.0358(15) Uani 1 1 d . . . . .
O23 O 0.5474(4) 1.2698(4) 0.3952(3) 0.0237(12) Uani 1 1 d . . . . .
O24 O 0.8008(5) 1.1393(5) 0.2829(4) 0.0392(16) Uani 1 1 d . . . . .
O25 O 0.7493(5) 0.7415(5) 0.3376(4) 0.0303(13) Uani 1 1 d . . . . .
O26 O 0.1581(5) 1.1469(5) 0.4432(4) 0.0374(15) Uani 1 1 d . . . . .
O27 O 0.6885(5) 0.9274(5) 0.2507(4) 0.0361(15) Uani 1 1 d . . . . .
O28 O 0.6941(5) 1.3255(5) 0.2458(4) 0.0369(15) Uani 1 1 d . . . . .
O29 O 0.4230(6) 0.9475(5) 0.2466(4) 0.0404(16) Uani 1 1 d . . . . .
O30 O 0.4627(5) 0.6011(5) 0.5207(4) 0.0348(14) Uani 1 1 d . . . . .
O31 O 0.3353(6) 1.1756(6) 0.2731(4) 0.0428(17) Uani 1 1 d . . . . .
O32 O 0.0830(6) 1.3642(6) 0.6407(5) 0.052(2) Uani 1 1 d . . . . .
O33 O 0.2671(6) 1.4350(5) 0.5702(5) 0.0472(18) Uani 1 1 d . . . . .
O34 O 0.8416(6) 1.2456(7) 0.5362(5) 0.058(2) Uani 1 1 d . . . . .
O37 O 0.9129(7) 1.2466(8) 0.6629(5) 0.066(3) Uani 1 1 d . . . . .
O41 O 0.6057(7) 1.4916(6) 0.2242(7) 0.078(3) Uani 1 1 d . . . . .
O42 O 0.6304(7) 1.4060(9) 0.1126(5) 0.080(3) Uani 1 1 d . . . . .
O50 O 0.8095(8) 1.3925(7) 0.5925(7) 0.085(3) Uani 1 1 d . . . . .
N1 N 1.0153(7) 2.0741(7) -0.3801(5) 0.047(2) Uani 1 1 d . U . . .
H1A H 0.996640 2.042096 -0.415950 0.056 Uiso 1 1 calc GR . . . .
H1B H 1.089256 2.086317 -0.390357 0.056 Uiso 1 1 calc GR . . . .
H1C H 0.980066 2.132424 -0.384907 0.056 Uiso 1 1 calc GR . . . .
C4 C 0.9822(8) 2.0102(8) -0.2960(6) 0.041(2) Uani 1 1 d . U . . .
O3W O -0.0422(8) 1.5699(8) 0.5724(7) 0.082(3) Uani 1 1 d . . . . .
C6 C 1.0057(9) 1.9669(9) -0.1558(7) 0.048(2) Uani 1 1 d . U . . .
H6 H 1.041368 1.978473 -0.114434 0.057 Uiso 1 1 calc R . . . .
N2 N 0.4301(8) 0.6408(9) 0.0154(6) 0.055(2) Uani 1 1 d . U . . .
H2 H 0.420356 0.623425 -0.028310 0.066 Uiso 1 1 calc R . . . .
O2W O 0.4545(10) 0.4320(7) 0.6508(7) 0.085(3) Uani 1 1 d . . . . .
C9 C 0.8871(9) 1.8263(9) -0.0517(7) 0.043(2) Uani 1 1 d . U . . .
C10 C 0.9026(10) 1.9359(10) -0.2808(7) 0.057(3) Uani 1 1 d . U . . .
H10 H 0.869191 1.924596 -0.323323 0.068 Uiso 1 1 calc R . . . .
C11 C 1.0353(9) 2.0271(9) -0.2356(7) 0.050(3) Uani 1 1 d . U . . .
H11 H 1.090485 2.078217 -0.247645 0.060 Uiso 1 1 calc R . . . .
C12 C 0.9232(8) 1.8892(9) -0.1368(7) 0.043(2) Uani 1 1 d . U . . .
N3 N 0.7736(9) 1.6538(9) 0.1914(6) 0.063(2) Uani 1 1 d . U . . .
H3A H 0.753422 1.691982 0.225650 0.076 Uiso 1 1 d GR . . . .
H3B H 0.715183 1.615915 0.192400 0.076 Uiso 1 1 d GR . . . .
C14 C 0.8110(9) 1.7130(9) 0.1100(7) 0.046(2) Uani 1 1 d . U . . .
C15 C 0.8714(10) 1.8770(10) -0.2017(7) 0.053(3) Uani 1 1 d . U . . .
H15 H 0.814392 1.827740 -0.191142 0.064 Uiso 1 1 calc R . . . .
O4W O 0.1283(11) 1.5356(8) 0.7330(8) 0.101(4) Uani 1 1 d . . . . .
C17 C 0.9047(10) 1.8607(9) 0.0162(7) 0.051(3) Uani 1 1 d . U . . .
H17 H 0.943471 1.922083 0.007549 0.062 Uiso 1 1 calc R . . . .
C19 C 0.3879(10) 0.5795(10) 0.0879(7) 0.055(3) Uani 1 1 d . U . . .
C20 C 0.8324(10) 1.7328(9) -0.0361(7) 0.051(3) Uani 1 1 d . U . . .
H20 H 0.821827 1.706897 -0.080094 0.061 Uiso 1 1 calc R . . . .
C21 C 0.7927(10) 1.6765(9) 0.0438(7) 0.052(3) Uani 1 1 d . U . . .
H21 H 0.754264 1.614903 0.052712 0.063 Uiso 1 1 calc R . . . .
C22 C 0.4545(12) 0.6962(11) 0.1537(7) 0.063(3) Uani 1 1 d . U . . .
H22 H 0.460833 0.714663 0.201845 0.075 Uiso 1 1 calc R . . . .
C23 C 0.5632(11) 0.8496(10) 0.0666(7) 0.059(3) Uani 1 1 d . U . . .
H23 H 0.571540 0.871086 0.113103 0.070 Uiso 1 1 calc R . . . .
C24 C 0.5038(10) 0.7593(11) 0.0771(7) 0.057(3) Uani 1 1 d . U . . .
C25 C 0.8661(11) 1.8061(9) 0.0957(7) 0.055(3) Uani 1 1 d . U . . .
H25 H 0.877004 1.831810 0.139725 0.066 Uiso 1 1 calc R . . . .
C26 C 0.4879(10) 0.7296(10) 0.0063(6) 0.053(3) Uani 1 1 d . U . . .
C27 C 0.5909(11) 0.8720(12) -0.0784(7) 0.065(3) Uani 1 1 d . U . . .
H27 H 0.620908 0.909838 -0.130953 0.078 Uiso 1 1 calc R . . . .
C28 C 0.3984(11) 0.6097(11) 0.1581(7) 0.059(3) Uani 1 1 d . U . . .
H28 H 0.366112 0.569512 0.209225 0.071 Uiso 1 1 calc R . . . .
C29 C 0.6723(12) 1.0039(12) -0.0191(9) 0.069(3) Uani 1 1 d . U . . .
C30 C 0.6098(11) 0.9081(11) -0.0083(7) 0.063(3) Uani 1 1 d . U . . .
C31 C 0.5335(11) 0.7887(12) -0.0709(7) 0.065(3) Uani 1 1 d . U . . .
H31 H 0.523023 0.768763 -0.117702 0.078 Uiso 1 1 calc R . . . .
C32 C 0.3324(12) 0.4815(11) 0.0904(8) 0.069(3) Uani 1 1 d . U . . .
H32A H 0.318064 0.481899 0.036562 0.103 Uiso 1 1 calc GR . . . .
H32B H 0.262654 0.472485 0.128381 0.103 Uiso 1 1 calc GR . . . .
H32C H 0.380637 0.426914 0.107930 0.103 Uiso 1 1 calc GR . . . .
C33 C 0.7223(12) 1.0616(12) -0.0955(10) 0.081(4) Uani 1 1 d . U . . .
H33 H 0.714526 1.037541 -0.140887 0.097 Uiso 1 1 calc R . . . .
C37 C 0.6886(13) 1.0369(12) 0.0487(11) 0.084(4) Uani 1 1 d . U . . .
H37 H 0.659540 1.001060 0.102067 0.101 Uiso 1 1 calc R . . . .
C38 C 0.7832(15) 1.1525(15) -0.1106(13) 0.099(5) Uani 1 1 d . U . . .
H38 H 0.815020 1.189309 -0.163045 0.119 Uiso 1 1 calc R . . . .
C1 C 0.8199(11) 1.2529(11) 0.0839(9) 0.142(9) Uani 1 1 d . U . . .
H1 H 0.829949 1.277964 0.128393 0.170 Uiso 1 1 calc R . . . .
C40 C 0.7655(11) 1.1637(10) 0.0965(8) 0.106(5) Uani 1 1 d G U . . .
H40 H 0.737707 1.126784 0.149808 0.128 Uiso 1 1 calc R . . . .
C36 C 0.7512(9) 1.1275(8) 0.0323(8) 0.084(4) Uani 1 1 d G U . . .
C35 C 0.7913(9) 1.1807(9) -0.0445(7) 0.097(5) Uani 1 1 d G U . . .
N4 N 0.8457(9) 1.2700(9) -0.0573(7) 0.105(4) Uani 1 1 d G U . . .
C34 C 0.8600(9) 1.3061(9) 0.0069(9) 0.092(5) Uani 1 1 d G U . . .
Na2 Na 0.1488(4) 1.5760(3) 0.5824(3) 0.0590(12) Uani 1 1 d . . . . .
C2 C 0.914(2) 1.400(2) -0.0138(19) 0.169(11) Uani 1 1 d . U . . .
Zn2 Zn 0.4222(5) 1.4998(4) 0.4620(4) 0.0480(13) Uani 0.25 1 d . . . A 1
Zn2A Zn 0.4141(3) 1.4679(3) 0.5326(3) 0.0251(8) Uani 0.25 1 d . . . A 2
O7W O 0.3510(10) 1.4957(9) 0.4085(10) 0.115(4) Uani 1 1 d . U . . .

loop_
_atom_site_aniso_label
_atom_site_aniso_U_11
_atom_site_aniso_U_22
_atom_site_aniso_U_33
_atom_site_aniso_U_23
_atom_site_aniso_U_13
_atom_site_aniso_U_12
Mo1 0.0218(3) 0.0293(4) 0.0226(3) -0.0108(3) -0.0073(3) 0.0030(3)
Mo2 0.0203(3) 0.0279(4) 0.0208(3) -0.0096(3) -0.0036(3) 0.0024(3)
Mo3 0.0196(3) 0.0270(4) 0.0229(3) -0.0091(3) -0.0052(3) 0.0022(3)
Mo4 0.0229(3) 0.0284(4) 0.0227(4) -0.0079(3) -0.0011(3) -0.0007(3)
Mo5 0.0236(3) 0.0329(4) 0.0211(3) -0.0056(3) -0.0049(3) 0.0005(3)
Mo6 0.0189(3) 0.0329(4) 0.0276(4) -0.0136(3) -0.0041(3) -0.0009(3)
Zn1 0.0332(8) 0.0364(8) 0.0354(8) -0.0116(7) -0.0077(6) 0.0014(7)
P1 0.0215(9) 0.0190(10) 0.0217(10) -0.0069(8) -0.0032(8) -0.0007(8)
P2 0.0305(12) 0.0290(12) 0.0450(14) -0.0194(11) -0.0157(10) 0.0079(9)
P3 0.0261(11) 0.0345(13) 0.0415(13) -0.0185(11) -0.0112(10) 0.0015(9)
P4 0.0372(13) 0.0431(15) 0.0288(13) 0.0050(11) -0.0028(10) -0.0027(11)
O6 0.022(3) 0.023(3) 0.026(3) -0.011(2) -0.008(2) 0.000(2)
O7 0.025(3) 0.020(3) 0.024(3) -0.006(2) 0.000(2) -0.003(2)
O8 0.025(3) 0.025(3) 0.019(3) -0.008(2) -0.002(2) 0.001(2)
O9 0.023(3) 0.034(3) 0.026(3) -0.010(3) -0.005(2) 0.002(2)
O10 0.017(3) 0.029(3) 0.020(3) -0.006(2) -0.004(2) 0.000(2)
O11 0.024(3) 0.033(3) 0.030(3) -0.014(3) -0.007(2) 0.006(2)
O12 0.024(3) 0.029(3) 0.028(3) -0.011(2) -0.005(2) -0.002(2)
O13 0.032(3) 0.031(3) 0.029(3) -0.003(3) -0.004(3) 0.005(3)
O14 0.024(3) 0.024(3) 0.023(3) -0.009(2) -0.004(2) 0.002(2)
O17 0.026(3) 0.035(3) 0.037(4) -0.013(3) -0.002(3) -0.007(3)
O18 0.025(3) 0.037(3) 0.038(3) -0.020(3) -0.015(3) 0.008(3)
O19 0.021(3) 0.038(3) 0.034(3) -0.019(3) -0.008(2) 0.001(2)
O20 0.034(3) 0.048(4) 0.030(3) 0.007(3) -0.004(3) 0.000(3)
O21 0.028(3) 0.034(3) 0.039(4) -0.019(3) -0.010(3) 0.001(3)
O22 0.025(3) 0.048(4) 0.034(3) -0.011(3) -0.006(3) 0.009(3)
O23 0.019(3) 0.024(3) 0.030(3) -0.012(2) -0.003(2) 0.001(2)
O24 0.035(4) 0.050(4) 0.037(4) -0.023(3) -0.003(3) 0.004(3)
O25 0.028(3) 0.038(4) 0.031(3) -0.018(3) -0.008(3) 0.009(3)
O26 0.022(3) 0.059(4) 0.033(3) -0.015(3) -0.007(3) -0.002(3)
O27 0.029(3) 0.049(4) 0.028(3) -0.007(3) -0.002(3) 0.002(3)
O28 0.031(3) 0.040(4) 0.033(4) 0.000(3) -0.002(3) -0.001(3)
O29 0.045(4) 0.046(4) 0.030(3) -0.006(3) -0.012(3) 0.007(3)
O30 0.040(4) 0.029(3) 0.036(4) -0.011(3) -0.004(3) -0.004(3)
O31 0.033(3) 0.068(5) 0.029(3) -0.016(3) -0.005(3) 0.001(3)
O32 0.037(4) 0.071(5) 0.070(5) -0.049(4) -0.022(4) 0.019(4)
O33 0.049(4) 0.032(4) 0.070(5) -0.017(4) -0.029(4) 0.002(3)
O34 0.033(4) 0.101(7) 0.055(5) -0.048(5) -0.001(3) -0.028(4)
O37 0.040(4) 0.107(7) 0.054(5) -0.015(5) -0.023(4) 0.002(5)
O41 0.055(5) 0.040(5) 0.133(9) -0.011(5) -0.009(6) 0.003(4)
O42 0.056(5) 0.143(10) 0.028(4) 0.004(5) -0.003(4) -0.014(6)
O50 0.068(6) 0.041(5) 0.130(9) -0.019(5) 0.023(6) -0.008(4)
N1 0.037(4) 0.063(5) 0.042(4) -0.020(4) 0.000(3) -0.002(4)
C4 0.030(5) 0.056(6) 0.040(5) -0.017(5) -0.005(4) 0.008(4)
O3W 0.071(6) 0.081(7) 0.092(8) 0.000(6) -0.038(6) 0.009(5)
C6 0.049(5) 0.057(6) 0.043(5) -0.021(5) -0.014(4) -0.003(5)
N2 0.044(5) 0.087(7) 0.033(4) -0.015(5) -0.004(4) 0.017(5)
O2W 0.118(9) 0.038(5) 0.089(7) -0.009(5) 0.001(6) 0.002(5)
C9 0.036(5) 0.054(6) 0.045(5) -0.021(5) -0.012(4) 0.001(4)
C10 0.046(6) 0.080(7) 0.050(6) -0.018(6) -0.018(5) -0.014(5)
C11 0.039(5) 0.066(7) 0.049(6) -0.025(5) -0.001(4) -0.011(5)
C12 0.032(5) 0.057(6) 0.046(5) -0.024(5) -0.009(4) 0.003(4)
N3 0.072(6) 0.074(6) 0.049(5) -0.029(5) -0.004(4) -0.008(5)
C14 0.049(6) 0.048(6) 0.041(5) -0.015(5) -0.003(4) -0.002(5)
C15 0.046(5) 0.073(7) 0.044(5) -0.013(5) -0.014(4) -0.021(5)
O4W 0.123(10) 0.072(7) 0.109(9) -0.008(7) -0.044(8) -0.010(7)
C17 0.053(6) 0.060(6) 0.048(6) -0.025(5) -0.010(5) -0.010(5)
C19 0.048(6) 0.078(7) 0.037(5) -0.011(5) -0.009(5) 0.016(5)
C20 0.057(6) 0.063(6) 0.041(5) -0.026(5) -0.012(5) -0.007(5)
C21 0.060(6) 0.053(6) 0.045(6) -0.018(5) -0.004(5) -0.010(5)
C22 0.077(7) 0.078(7) 0.032(5) -0.013(5) -0.008(5) 0.018(6)
C23 0.062(6) 0.071(7) 0.043(6) -0.015(5) -0.011(5) 0.017(6)
C24 0.056(6) 0.077(7) 0.032(5) -0.003(5) -0.010(5) 0.024(6)
C25 0.066(7) 0.061(6) 0.046(6) -0.029(5) -0.007(5) -0.009(5)
C26 0.051(6) 0.076(7) 0.026(5) -0.004(5) -0.006(4) 0.019(5)
C27 0.059(7) 0.087(8) 0.037(6) 0.006(6) -0.007(5) 0.003(6)
C28 0.067(7) 0.076(7) 0.029(5) -0.002(5) -0.006(5) 0.002(6)
C29 0.059(7) 0.076(8) 0.063(7) 0.001(6) -0.014(6) 0.023(6)
C30 0.060(6) 0.075(7) 0.043(6) 0.008(6) -0.010(5) 0.027(6)
C31 0.061(7) 0.089(8) 0.037(6) -0.001(6) -0.009(5) 0.009(7)
C32 0.069(6) 0.089(7) 0.044(5) -0.012(5) -0.005(5) 0.010(6)
C33 0.061(7) 0.081(8) 0.084(8) 0.008(7) -0.011(7) 0.023(7)
C37 0.075(8) 0.073(8) 0.088(9) 0.008(7) -0.009(7) 0.015(7)
C38 0.078(9) 0.096(10) 0.111(11) -0.006(9) -0.013(9) 0.032(8)
C1 0.146(12) 0.136(11) 0.135(12) -0.027(9) -0.011(9) 0.007(9)
C40 0.099(10) 0.096(10) 0.110(11) -0.008(9) -0.005(9) 0.009(9)
C36 0.081(8) 0.076(8) 0.103(9) -0.027(8) -0.028(8) 0.023(7)
C35 0.063(8) 0.052(8) 0.138(11) 0.027(8) 0.008(9) 0.018(7)
N4 0.080(8) 0.107(9) 0.133(10) -0.039(9) -0.014(8) 0.040(7)
C34 0.055(8) 0.083(10) 0.112(12) 0.010(9) 0.003(8) 0.012(7)
Na2 0.058(3) 0.040(2) 0.087(4) -0.026(2) -0.022(3) 0.006(2)
C2 0.161(17) 0.136(16) 0.190(18) -0.015(14) -0.012(15) -0.020(14)
Zn2 0.047(3) 0.029(2) 0.075(4) -0.024(3) -0.016(3) 0.005(2)
Zn2A 0.0239(19) 0.0178(18) 0.034(2) -0.0116(16) -0.0003(16) 0.0033(15)
O7W 0.087(7) 0.076(6) 0.174(9) -0.033(6) 0.000(7) 0.023(5)

loop_
_atom_type_symbol
_atom_type_description
_atom_type_scat_dispersion_real
_atom_type_scat_dispersion_imag
_atom_type_scat_source
C C 0.0033 0.0016 'International Tables Vol C Tables 4.2.6.8 and 6.1.1.4'
H H 0.0000 0.0000 'International Tables Vol C Tables 4.2.6.8 and 6.1.1.4'
K K 0.2009 0.2494 'International Tables Vol C Tables 4.2.6.8 and 6.1.1.4'
Mo Mo -1.6832 0.6857 'International Tables Vol C Tables 4.2.6.8 and 6.1.1.4'
N N 0.0061 0.0033 'International Tables Vol C Tables 4.2.6.8 and 6.1.1.4'
Na Na 0.0362 0.0249 'International Tables Vol C Tables 4.2.6.8 and 6.1.1.4'
O O 0.0106 0.0060 'International Tables Vol C Tables 4.2.6.8 and 6.1.1.4'
P P 0.1023 0.0942 'International Tables Vol C Tables 4.2.6.8 and 6.1.1.4'
Zn Zn 0.2839 1.4301 'International Tables Vol C Tables 4.2.6.8 and 6.1.1.4'

loop_
_geom_angle_atom_site_label_1
_geom_angle_atom_site_label_2
_geom_angle_atom_site_label_3
_geom_angle
_geom_angle_site_symmetry_1
_geom_angle_site_symmetry_3
_geom_angle_publ_flag
O6 Mo1 Mo2 48.67(16) . . ?
O6 Mo1 O11 85.7(2) . . ?
O6 Mo1 O14 81.1(2) . 2_676 ?
O6 Mo1 O21 160.0(2) . . ?
O11 Mo1 Mo2 133.41(16) . . ?
O11 Mo1 O14 73.1(2) . 2_676 ?
O14 Mo1 Mo2 88.86(14) 2_676 . ?
O19 Mo1 Mo2 47.76(17) . . ?
O19 Mo1 O6 94.9(2) . . ?
O19 Mo1 O11 156.7(2) . . ?
O19 Mo1 O14 84.0(2) . 2_676 ?
O19 Mo1 O21 86.8(2) . . ?
O21 Mo1 Mo2 134.15(17) . . ?
O21 Mo1 O11 85.1(2) . . ?
O21 Mo1 O14 79.2(2) . 2_676 ?
O29 Mo1 Mo2 100.3(2) . . ?
O29 Mo1 O6 102.1(3) . . ?
O29 Mo1 O11 97.7(3) . . ?
O29 Mo1 O14 170.1(3) . 2_676 ?
O29 Mo1 O19 104.9(3) . . ?
O29 Mo1 O21 96.7(3) . . ?
O6 Mo2 Mo1 48.80(15) . . ?
O6 Mo2 O8 85.9(2) . 2_676 ?
O6 Mo2 O10 82.0(2) . . ?
O6 Mo2 O25 160.5(2) . . ?
O8 Mo2 Mo1 133.65(15) 2_676 . ?
O8 Mo2 O10 72.7(2) 2_676 . ?
O10 Mo2 Mo1 89.32(13) . . ?
O19 Mo2 Mo1 48.15(17) . . ?
O19 Mo2 O6 95.4(2) . . ?
O19 Mo2 O8 156.0(2) . 2_676 ?
O19 Mo2 O10 83.7(2) . . ?
O19 Mo2 O25 87.5(2) . . ?
O25 Mo2 Mo1 135.30(17) . . ?
O25 Mo2 O8 83.8(2) . 2_676 ?
O25 Mo2 O10 79.1(2) . . ?
O27 Mo2 Mo1 101.4(2) . . ?
O27 Mo2 O6 103.5(3) . . ?
O27 Mo2 O8 98.1(3) . 2_676 ?
O27 Mo2 O10 169.1(3) . . ?
O27 Mo2 O19 104.9(3) . . ?
O27 Mo2 O25 94.3(3) . . ?
O7 Mo3 Mo5 49.20(16) . . ?
O7 Mo3 O8 86.2(2) . . ?
O7 Mo3 O10 81.6(2) . 2_676 ?
O7 Mo3 O18 161.1(2) . . ?
O8 Mo3 Mo5 134.58(15) . . ?
O8 Mo3 O10 73.0(2) . 2_676 ?
O10 Mo3 Mo5 89.84(14) 2_676 . ?
O13 Mo3 Mo5 48.19(18) . . ?
O13 Mo3 O7 95.8(2) . . ?
O13 Mo3 O8 157.1(2) . . ?
O13 Mo3 O10 84.7(2) . 2_676 ?
O13 Mo3 O18 87.2(3) . . ?
O18 Mo3 Mo5 135.11(18) . . ?
O18 Mo3 O8 84.0(2) . . ?
O18 Mo3 O10 80.2(2) . 2_676 ?
O26 Mo3 Mo5 102.1(2) . . ?
O26 Mo3 O7 103.0(3) . . ?
O26 Mo3 O8 95.4(3) . . ?
O26 Mo3 O10 167.4(3) . 2_676 ?
O26 Mo3 O13 106.3(3) . . ?
O26 Mo3 O18 93.9(3) . . ?
O9 Mo4 Mo6 134.12(16) . . ?
O9 Mo4 O23 73.9(2) . . ?
O12 Mo4 Mo6 49.21(16) . . ?
O12 Mo4 O9 85.8(2) . . ?
O12 Mo4 O23 81.9(2) . . ?
O12 Mo4 O28 160.1(2) . . ?
O17 Mo4 Mo6 47.79(19) . . ?
O17 Mo4 O9 156.5(2) . . ?
O17 Mo4 O12 95.3(2) . . ?
O17 Mo4 O23 83.0(2) . . ?
O17 Mo4 O28 86.5(3) . . ?
O23 Mo4 Mo6 89.19(14) . . ?
O24 Mo4 Mo6 100.1(2) . . ?
O24 Mo4 O9 97.5(3) . . ?
O24 Mo4 O12 102.2(3) . . ?
O24 Mo4 O17 105.1(3) . . ?
O24 Mo4 O23 170.4(3) . . ?
O24 Mo4 O28 96.4(3) . . ?
O28 Mo4 Mo6 134.01(19) . . ?
O28 Mo4 O9 84.9(2) . . ?
O28 Mo4 O23 78.6(2) . . ?
O7 Mo5 Mo3 48.72(16) . . ?
O7 Mo5 O9 85.7(2) . . ?
O7 Mo5 O20 160.0(2) . . ?
O7 Mo5 O23 81.0(2) . . ?
O9 Mo5 Mo3 133.55(16) . . ?
O9 Mo5 O23 74.0(2) . . ?
O13 Mo5 Mo3 48.08(18) . . ?
O13 Mo5 O7 95.2(2) . . ?
O13 Mo5 O9 156.8(2) . . ?
O13 Mo5 O20 86.7(3) . . ?
O13 Mo5 O23 83.2(2) . . ?
O20 Mo5 Mo3 134.4(2) . . ?
O20 Mo5 O9 84.8(3) . . ?
O20 Mo5 O23 79.5(2) . . ?
O23 Mo5 Mo3 88.28(14) . . ?
O31 Mo5 Mo3 100.4(2) . . ?
O31 Mo5 O7 102.4(3) . . ?
O31 Mo5 O9 97.6(3) . . ?
O31 Mo5 O13 104.8(3) . . ?
O31 Mo5 O20 96.4(3) . . ?
O31 Mo5 O23 170.8(3) . . ?
Mo4 Mo6 Na2 83.83(8) . 2_686 ?
O11 Mo6 Mo4 135.19(16) 2_676 . ?
O11 Mo6 O14 72.8(2) 2_676 . ?
O11 Mo6 Na2 127.71(18) 2_676 2_686 ?
O12 Mo6 Mo4 49.36(17) . . ?
O12 Mo6 O11 87.0(2) . 2_676 ?
O12 Mo6 O14 80.9(2) . . ?
O12 Mo6 O34 159.9(3) . . ?
O12 Mo6 Na2 128.15(19) . 2_686 ?
O14 Mo6 Mo4 88.46(14) . . ?
O14 Mo6 Na2 76.35(16) . 2_686 ?
O17 Mo6 Mo4 47.90(18) . . ?
O17 Mo6 O11 154.9(2) . 2_676 ?
O17 Mo6 O12 95.5(2) . . ?
O17 Mo6 O14 83.0(2) . . ?
O17 Mo6 O34 84.1(3) . . ?
O17 Mo6 Na2 36.3(2) . 2_686 ?
O22 Mo6 Mo4 102.1(2) . . ?
O22 Mo6 O11 96.4(3) . 2_676 ?
O22 Mo6 O12 102.5(3) . . ?
O22 Mo6 O14 168.6(3) . . ?
O22 Mo6 O17 107.3(3) . . ?
O22 Mo6 O34 96.8(3) . . ?
O22 Mo6 Na2 108.9(2) . 2_686 ?
O34 Mo6 Mo4 131.7(3) . . ?
O34 Mo6 O11 85.1(3) . 2_676 ?
O34 Mo6 O14 79.1(3) . . ?
O34 Mo6 Na2 47.9(3) . 2_686 ?
O6 Zn1 O6 180.0 2_676 . ?
O7 Zn1 O6 96.8(2) 2_676 . ?
O7 Zn1 O6 83.2(2) 2_676 2_676 ?
O7 Zn1 O6 83.2(2) . . ?
O7 Zn1 O6 96.8(2) . 2_676 ?
O7 Zn1 O7 180.0 . 2_676 ?
O12 Zn1 O6 96.0(2) . 2_676 ?
O12 Zn1 O6 96.0(2) 2_676 . ?
O12 Zn1 O6 84.0(2) 2_676 2_676 ?
O12 Zn1 O6 84.0(2) . . ?
O12 Zn1 O7 85.2(2) . 2_676 ?
O12 Zn1 O7 94.8(2) . . ?
O12 Zn1 O7 94.8(2) 2_676 2_676 ?
O12 Zn1 O7 85.2(2) 2_676 . ?
O12 Zn1 O12 180.0 . 2_676 ?
O14 P1 O10 108.8(3) 2_676 . ?
O23 P1 O10 108.0(3) 2_676 . ?
O23 P1 O14 108.0(3) 2_676 2_676 ?
O30 P1 O10 109.7(3) . . ?
O30 P1 O14 110.4(3) . 2_676 ?
O30 P1 O23 111.9(3) . 2_676 ?
O18 P2 O32 108.3(4) . . ?
O18 P2 Na2 117.2(3) . . ?
O25 P2 O18 110.3(3) 2_676 . ?
O25 P2 O32 108.9(4) 2_676 . ?
O25 P2 Na2 132.0(3) 2_676 . ?
O32 P2 Na2 62.3(3) . . ?
O33 P2 O18 111.8(4) . . ?
O33 P2 O25 111.8(4) . 2_676 ?
O33 P2 O32 105.5(4) . . ?
O33 P2 Na2 44.0(3) . . ?
O21 P3 O50 110.1(4) 2_676 . ?
O21 P3 Na2 125.9(3) 2_676 2_686 ?
O34 P3 O21 112.6(4) . 2_676 ?
O34 P3 O50 104.7(6) . . ?
O34 P3 Na2 50.0(4) . 2_686 ?
O37 P3 O21 111.4(4) . 2_676 ?
O37 P3 O34 108.3(5) . . ?
O37 P3 O50 109.5(6) . . ?
O37 P3 Na2 122.6(4) . 2_686 ?
O50 P3 Na2 54.7(5) . 2_686 ?
O20 P4 O28 112.6(4) . . ?
O20 P4 O41 105.9(5) . . ?
O28 P4 O41 105.6(5) . . ?
O42 P4 O20 113.9(5) . . ?
O42 P4 O28 112.3(5) . . ?
O42 P4 O41 105.7(6) . . ?
Mo1 O6 Zn1 134.3(3) . . ?
Mo2 O6 Mo1 82.5(2) . . ?
Mo2 O6 Zn1 132.8(3) . . ?
Mo3 O7 Mo5 82.1(2) . . ?
Mo3 O7 Zn1 133.8(3) . . ?
Mo5 O7 Zn1 135.7(3) . . ?
Mo2 O8 Mo3 111.7(2) 2_676 . ?
Mo5 O9 Mo4 112.8(3) . . ?
Mo3 O10 Mo2 101.8(2) 2_676 . ?
P1 O10 Mo2 124.8(3) . . ?
P1 O10 Mo3 126.2(3) . 2_676 ?
Mo1 O11 Mo6 112.8(3) . 2_676 ?
Mo4 O12 Zn1 135.1(3) . . ?
Mo6 O12 Mo4 81.4(2) . . ?
Mo6 O12 Zn1 134.0(3) . . ?
Mo3 O13 Mo5 83.7(2) . . ?
Mo1 O14 Mo6 100.6(2) 2_676 . ?
P1 O14 Mo1 125.9(3) 2_676 2_676 ?
P1 O14 Mo6 127.3(3) 2_676 . ?
Mo4 O17 Na2 158.5(4) . 2_686 ?
Mo6 O17 Mo4 84.3(2) . . ?
Mo6 O17 Na2 115.2(3) . 2_686 ?
P2 O18 Mo3 133.7(3) . . ?
Mo2 O19 Mo1 84.1(2) . . ?
P4 O20 Mo5 137.4(4) . . ?
P3 O21 Mo1 136.9(4) 2_676 . ?
Mo5 O23 Mo4 98.6(2) . . ?
P1 O23 Mo4 125.8(3) 2_676 . ?
P1 O23 Mo5 126.6(3) 2_676 . ?
P2 O25 Mo2 135.3(4) 2_676 . ?
P4 O28 Mo4 136.9(4) . . ?
P1 O30 Zn2 145.3(5) . 1_545 ?
P1 O30 Zn2 127.6(4) . 2_676 ?
P1 O30 Zn2A 121.5(4) . 2_676 ?
P1 O30 Zn2A 166.0(5) . 1_545 ?
Zn2 O30 Zn2 76.8(3) 2_676 1_545 ?
Zn2 O30 Zn2A 34.5(2) 2_676 2_676 ?
P2 O32 Na2 89.5(4) . . ?
P2 O33 Na2 110.3(4) . . ?
P2 O33 Zn2 134.7(5) . . ?
P2 O33 Zn2A 134.6(5) . . ?
Zn2 O33 Na2 106.7(3) . . ?
Zn2A O33 Na2 115.1(4) . . ?
Mo6 O34 Na2 98.4(3) . 2_686 ?
P3 O34 Mo6 137.9(4) . . ?
P3 O34 Na2 104.9(5) . 2_686 ?
P3 O50 Na2 99.1(5) . 2_686 ?
H1A N1 H1B 109.5 . . ?
H1A N1 H1C 109.5 . . ?
H1B N1 H1C 109.5 . . ?
C4 N1 H1A 109.5 . . ?
C4 N1 H1B 109.5 . . ?
C4 N1 H1C 109.5 . . ?
C10 C4 N1 119.7(10) . . ?
C10 C4 C11 121.9(11) . . ?
C11 C4 N1 118.4(10) . . ?
C11 C6 H6 119.4 . . ?
C11 C6 C12 121.1(10) . . ?
C12 C6 H6 119.4 . . ?
C19 N2 H2 118.1 . . ?
C19 N2 C26 123.8(11) . . ?
C26 N2 H2 118.1 . . ?
C17 C9 C12 120.9(10) . . ?
C20 C9 C12 121.8(9) . . ?
C20 C9 C17 117.2(10) . . ?
C4 C10 H10 120.3 . . ?
C4 C10 C15 119.3(10) . . ?
C15 C10 H10 120.3 . . ?
C4 C11 C6 119.2(11) . . ?
C4 C11 H11 120.4 . . ?
C6 C11 H11 120.4 . . ?
C6 C12 C9 122.3(9) . . ?
C6 C12 C15 116.5(10) . . ?
C15 C12 C9 121.1(10) . . ?
H3A N3 H3B 107.5 . . ?
C14 N3 H3A 111.6 . . ?
C14 N3 H3B 109.8 . . ?
C21 C14 N3 119.4(10) . . ?
C25 C14 N3 121.1(10) . . ?
C25 C14 C21 119.5(11) . . ?
C10 C15 C12 121.9(11) . . ?
C10 C15 H15 119.1 . . ?
C12 C15 H15 119.1 . . ?
C9 C17 H17 119.1 . . ?
C25 C17 C9 121.8(11) . . ?
C25 C17 H17 119.1 . . ?
N2 C19 C28 118.1(13) . . ?
N2 C19 C32 119.1(11) . . ?
C28 C19 C32 122.7(12) . . ?
C9 C20 H20 119.1 . . ?
C9 C20 C21 121.8(10) . . ?
C21 C20 H20 119.1 . . ?
C14 C21 C20 119.6(11) . . ?
C14 C21 H21 120.2 . . ?
C20 C21 H21 120.2 . . ?
C24 C22 H22 119.5 . . ?
C28 C22 H22 119.5 . . ?
C28 C22 C24 121.0(12) . . ?
C24 C23 H23 118.4 . . ?
C30 C23 H23 118.4 . . ?
C30 C23 C24 123.2(13) . . ?
C23 C24 C22 125.0(12) . . ?
C23 C24 C26 117.9(11) . . ?
C26 C24 C22 117.1(13) . . ?
C14 C25 H25 120.0 . . ?
C17 C25 C14 120.0(10) . . ?
C17 C25 H25 120.0 . . ?
N2 C26 C24 118.8(11) . . ?
N2 C26 C31 121.3(12) . . ?
C31 C26 C24 119.9(14) . . ?
C30 C27 H27 118.6 . . ?
C31 C27 H27 118.6 . . ?
C31 C27 C30 122.8(12) . . ?
C19 C28 H28 119.4 . . ?
C22 C28 C19 121.1(12) . . ?
C22 C28 H28 119.4 . . ?
C33 C29 C30 122.7(15) . . ?
C37 C29 C30 120.2(13) . . ?
C37 C29 C33 117.0(16) . . ?
C23 C30 C27 115.7(14) . . ?
C23 C30 C29 123.0(14) . . ?
C27 C30 C29 121.3(12) . . ?
C26 C31 H31 119.8 . . ?
C27 C31 C26 120.5(14) . . ?
C27 C31 H31 119.8 . . ?
C19 C32 H32A 109.5 . . ?
C19 C32 H32B 109.5 . . ?
C19 C32 H32C 109.5 . . ?
H32A C32 H32B 109.5 . . ?
H32A C32 H32C 109.5 . . ?
H32B C32 H32C 109.5 . . ?
C29 C33 H33 117.0 . . ?
C29 C33 C38 126.0(19) . . ?
C38 C33 H33 117.0 . . ?
C29 C37 H37 122.0 . . ?
C29 C37 C36 116.0(15) . . ?
C36 C37 H37 122.0 . . ?
C33 C38 H38 123.3 . . ?
C35 C38 C33 113.4(18) . . ?
C35 C38 H38 123.3 . . ?
C40 C1 H1 120.0 . . ?
C40 C1 C34 120.0 . . ?
C34 C1 H1 120.0 . . ?
C1 C40 H40 120.0 . . ?
C1 C40 C36 120.0 . . ?
C36 C40 H40 120.0 . . ?
C40 C36 C37 117.6(12) . . ?
C35 C36 C37 122.3(12) . . ?
C35 C36 C40 120.0 . . ?
C38 C35 C36 125.1(14) . . ?
C38 C35 N4 114.9(14) . . ?
C36 C35 N4 120.1 . . ?
C34 N4 C35 120.0 . . ?
C1 C34 C2 125.2(17) . . ?
N4 C34 C1 120.0 . . ?
N4 C34 C2 114.7(17) . . ?
P2 Na2 Mo6 153.65(17) . 2_686 ?
P2 Na2 P3 114.88(16) . 2_686 ?
P2 Na2 Zn2A 52.96(10) . . ?
P3 Na2 Mo6 55.85(9) 2_686 2_686 ?
P3 Na2 Zn2A 88.78(15) 2_686 . ?
O17 Na2 Mo6 28.50(17) 2_686 2_686 ?
O17 Na2 P2 142.0(2) 2_686 . ?
O17 Na2 P3 83.8(2) 2_686 2_686 ?
O17 Na2 O32 148.0(3) 2_686 . ?
O17 Na2 O33 121.7(3) 2_686 . ?
O17 Na2 O34 62.1(2) 2_686 2_686 ?
O17 Na2 O50 106.8(3) 2_686 2_686 ?
O17 Na2 O4W 75.3(3) 2_686 . ?
O17 Na2 Zn2A 97.6(2) 2_686 . ?
O32 Na2 Mo6 176.1(2) . 2_686 ?
O32 Na2 P2 28.23(15) . . ?
O32 Na2 P3 127.9(2) . 2_686 ?
O32 Na2 Zn2A 80.68(18) . . ?
O33 Na2 Mo6 127.9(3) . 2_686 ?
O33 Na2 P2 25.75(19) . . ?
O33 Na2 P3 102.9(3) . 2_686 ?
O33 Na2 O32 53.7(2) . . ?
O33 Na2 O34 124.1(3) . 2_686 ?
O33 Na2 O50 80.3(3) . 2_686 ?
O33 Na2 O4W 93.8(4) . . ?
O33 Na2 Zn2A 27.21(19) . . ?
O34 Na2 Mo6 33.70(15) 2_686 2_686 ?
O34 Na2 P2 139.8(3) 2_686 . ?
O34 Na2 P3 25.11(16) 2_686 2_686 ?
O34 Na2 O32 149.6(3) 2_686 . ?
O34 Na2 O50 51.2(3) 2_686 2_686 ?
O34 Na2 Zn2A 103.6(2) 2_686 . ?
O50 Na2 Mo6 80.5(2) 2_686 2_686 ?
O50 Na2 P2 88.9(2) 2_686 . ?
O50 Na2 P3 26.13(18) 2_686 2_686 ?
O50 Na2 O32 103.4(3) 2_686 . ?
O50 Na2 Zn2A 74.0(2) 2_686 . ?
O3W Na2 Mo6 105.0(3) . 2_686 ?
O3W Na2 P2 98.2(3) . . ?
O3W Na2 P3 85.3(3) . 2_686 ?
O3W Na2 O17 116.9(4) . 2_686 ?
O3W Na2 O32 75.3(3) . . ?
O3W Na2 O33 121.3(4) . . ?
O3W Na2 O34 85.2(3) . 2_686 ?
O3W Na2 O50 85.9(4) . 2_686 ?
O3W Na2 O4W 98.2(5) . . ?
O3W Na2 Zn2A 144.0(3) . . ?
O4W Na2 Mo6 102.6(3) . 2_686 ?
O4W Na2 P2 86.2(3) . . ?
O4W Na2 P3 158.1(3) . 2_686 ?
O4W Na2 O32 73.6(3) . . ?
O4W Na2 O34 133.2(4) . 2_686 ?
O4W Na2 O50 174.0(4) . 2_686 ?
O4W Na2 Zn2A 100.3(3) . . ?
O30 Zn2 O30 103.2(3) 2_676 1_565 ?
O30 Zn2 O33 104.7(3) 2_676 . ?
O30 Zn2 O33 91.0(3) 1_565 . ?
O30 Zn2 O2W 82.6(4) 2_676 2_676 ?
O30 Zn2 O2W 92.7(4) 1_565 2_676 ?
O30 Zn2 Zn2 52.5(3) 2_676 2_686 ?
O30 Zn2 Zn2 50.7(3) 1_565 2_686 ?
O33 Zn2 Zn2 102.4(4) . 2_686 ?
O2W Zn2 O33 170.9(5) 2_676 . ?
O2W Zn2 Zn2 86.3(4) 2_676 2_686 ?
O7W Zn2 O30 136.0(6) . 1_565 ?
O7W Zn2 O30 119.9(6) . 2_676 ?
O7W Zn2 O33 86.8(7) . . ?
O7W Zn2 O2W 84.8(7) . 2_676 ?
O7W Zn2 Zn2 169.2(7) . 2_686 ?
O30 Zn2A O30 107.9(3) 1_565 2_676 ?
O30 Zn2A O2W 98.1(4) 2_676 1_565 ?
O30 Zn2A O2W 88.4(4) 1_565 1_565 ?
O30 Zn2A Na2 80.8(2) 1_565 . ?
O30 Zn2A Na2 162.5(3) 2_676 . ?
O30 Zn2A Zn2A 51.9(2) 2_676 2_686 ?
O30 Zn2A Zn2A 55.9(3) 1_565 2_686 ?
O30 Zn2A O7W 84.5(4) 2_676 . ?
O30 Zn2A O7W 96.6(4) 1_565 . ?
O33 Zn2A O30 132.8(4) . 2_676 ?
O33 Zn2A O30 118.2(4) . 1_565 ?
O33 Zn2A O2W 93.1(4) . 1_565 ?
O33 Zn2A Na2 37.7(2) . . ?
O33 Zn2A Zn2A 169.2(4) . 2_686 ?
O33 Zn2A O7W 80.7(4) . . ?
O2W Zn2A Na2 97.3(3) 1_565 . ?
O2W Zn2A Zn2A 95.8(4) 1_565 2_686 ?
O2W Zn2A O7W 173.4(5) 1_565 . ?
Zn2A Zn2A Na2 134.3(2) 2_686 . ?
Zn2A Zn2A O7W 90.7(4) 2_686 . ?
O7W Zn2A Na2 79.3(3) . . ?

loop_
_geom_bond_atom_site_label_1
_geom_bond_atom_site_label_2
_geom_bond_distance
_geom_bond_site_symmetry_2
_geom_bond_publ_flag
Mo1 Mo2 2.5972(10) . ?
Mo1 O6 1.971(5) . ?
Mo1 O11 2.104(6) . ?
Mo1 O14 2.276(6) 2_676 ?
Mo1 O19 1.945(6) . ?
Mo1 O21 2.065(6) . ?
Mo1 O29 1.667(6) . ?
Mo2 O6 1.967(5) . ?
Mo2 O8 2.129(5) 2_676 ?
Mo2 O10 2.282(5) . ?
Mo2 O19 1.933(6) . ?
Mo2 O25 2.074(6) . ?
Mo2 O27 1.673(6) . ?
Mo3 Mo5 2.5856(11) . ?
Mo3 O7 1.962(5) . ?
Mo3 O8 2.134(5) . ?
Mo3 O10 2.265(5) 2_676 ?
Mo3 O13 1.935(6) . ?
Mo3 O18 2.079(6) . ?
Mo3 O26 1.680(6) . ?
Mo4 Mo6 2.5878(11) . ?
Mo4 O9 2.098(6) . ?
Mo4 O12 1.986(6) . ?
Mo4 O17 1.930(6) . ?
Mo4 O23 2.306(5) . ?
Mo4 O24 1.679(6) . ?
Mo4 O28 2.076(6) . ?
Mo5 O7 1.976(5) . ?
Mo5 O9 2.097(6) . ?
Mo5 O13 1.939(6) . ?
Mo5 O20 2.054(6) . ?
Mo5 O23 2.304(5) . ?
Mo5 O31 1.672(7) . ?
Mo6 O11 2.110(6) 2_676 ?
Mo6 O12 1.981(6) . ?
Mo6 O14 2.286(5) . ?
Mo6 O17 1.926(6) . ?
Mo6 O22 1.678(6) . ?
Mo6 O34 2.048(7) . ?
Mo6 Na2 3.652(5) 2_686 ?
Zn1 O6 2.227(5) 2_676 ?
Zn1 O6 2.227(5) . ?
Zn1 O7 2.187(5) . ?
Zn1 O7 2.187(6) 2_676 ?
Zn1 O12 2.178(6) 2_676 ?
Zn1 O12 2.177(6) . ?
P1 O10 1.562(6) . ?
P1 O14 1.543(6) 2_676 ?
P1 O23 1.540(6) 2_676 ?
P1 O30 1.496(6) . ?
P2 O18 1.534(6) . ?
P2 O25 1.530(6) 2_676 ?
P2 O32 1.540(7) . ?
P2 O33 1.508(7) . ?
P2 Na2 3.257(5) . ?
P3 O21 1.529(7) 2_676 ?
P3 O34 1.518(7) . ?
P3 O37 1.514(8) . ?
P3 O50 1.542(9) . ?
P3 Na2 3.456(6) 2_686 ?
P4 O20 1.521(7) . ?
P4 O28 1.524(7) . ?
P4 O41 1.565(10) . ?
P4 O42 1.493(8) . ?
O17 Na2 2.388(8) 2_686 ?
O30 Zn2 2.000(8) 1_545 ?
O30 Zn2 1.950(8) 2_676 ?
O30 Zn2A 1.866(7) 1_545 ?
O30 Zn2A 1.964(7) 2_676 ?
O32 Na2 2.883(10) . ?
O33 Na2 2.411(8) . ?
O33 Zn2 2.398(10) . ?
O33 Zn2A 1.803(9) . ?
O34 Na2 2.739(11) 2_686 ?
O50 Na2 2.858(13) 2_686 ?
N1 H1A 0.8900 . ?
N1 H1B 0.8900 . ?
N1 H1C 0.8900 . ?
N1 C4 1.473(13) . ?
C4 C10 1.350(15) . ?
C4 C11 1.364(14) . ?
O3W Na2 2.346(11) . ?
C6 H6 0.9300 . ?
C6 C11 1.393(16) . ?
C6 C12 1.401(15) . ?
N2 H2 0.8600 . ?
N2 C19 1.330(15) . ?
N2 C26 1.366(16) . ?
O2W Zn2 2.226(12) 2_676 ?
O2W Zn2A 2.089(12) 1_545 ?
C9 C12 1.484(15) . ?
C9 C17 1.398(14) . ?
C9 C20 1.387(15) . ?
C10 H10 0.9300 . ?
C10 C15 1.379(16) . ?
C11 H11 0.9300 . ?
C12 C15 1.403(14) . ?
N3 H3A 0.8766 . ?
N3 H3B 0.8741 . ?
N3 C14 1.422(14) . ?
C14 C21 1.389(15) . ?
C14 C25 1.387(16) . ?
C15 H15 0.9300 . ?
O4W Na2 2.455(14) . ?
C17 H17 0.9300 . ?
C17 C25 1.378(16) . ?
C19 C28 1.380(17) . ?
C19 C32 1.487(19) . ?
C20 H20 0.9300 . ?
C20 C21 1.393(16) . ?
C21 H21 0.9300 . ?
C22 H22 0.9300 . ?
C22 C24 1.411(17) . ?
C22 C28 1.345(18) . ?
C23 H23 0.9300 . ?
C23 C24 1.388(18) . ?
C23 C30 1.357(17) . ?
C24 C26 1.404(17) . ?
C25 H25 0.9300 . ?
C26 C31 1.386(16) . ?
C27 H27 0.9300 . ?
C27 C30 1.450(19) . ?
C27 C31 1.303(19) . ?
C28 H28 0.9300 . ?
C29 C30 1.47(2) . ?
C29 C33 1.38(2) . ?
C29 C37 1.38(2) . ?
C31 H31 0.9300 . ?
C32 H32A 0.9600 . ?
C32 H32B 0.9600 . ?
C32 H32C 0.9600 . ?
C33 H33 0.9300 . ?
C33 C38 1.39(2) . ?
C37 H37 0.9300 . ?
C37 C36 1.397(19) . ?
C38 H38 0.9300 . ?
C38 C35 1.29(2) . ?
C1 H1 0.9300 . ?
C1 C40 1.341(7) . ?
C1 C34 1.341(7) . ?
C40 H40 0.9300 . ?
C40 C36 1.341(7) . ?
C36 C35 1.340(7) . ?
C35 N4 1.341(7) . ?
N4 C34 1.340(7) . ?
C34 C2 1.38(3) . ?
Na2 Zn2A 3.571(6) . ?
Zn2 Zn2 2.455(11) 2_686 ?
Zn2 O7W 1.366(16) . ?
Zn2A Zn2A 2.256(8) 2_686 ?
Zn2A O7W 2.309(17) . ?
